data_1557814
loop_
_publ_author_name
'Rudd, Nathan D.'
'Reibarkh, Mikhail'
'Fang, Rui'
'Mittal, Sachin'
'Walsh, Paul L.'
'Brunskill, Andrew P. J.'
'Forrest, William P.'

_publ_section_title
;
 Interpreting <i>in vitro</i> Release Performance from Long-Acting
 Parenteral Nanosuspensions using USP-4 Dissolution and Spectroscopic
 Techniques.
;
_journal_name_full 'Molecular pharmaceutics'
_journal_paper_doi 10.1021/acs.molpharmaceut.0c00208
_journal_year 2020
_chemical_formula_moiety 'C17 H11 Cl F3 N5 O3'
_chemical_formula_sum 'C17 H11 Cl F3 N5 O3'
_chemical_formula_weight 425.76
_chemical_name_common doravirine
_chemical_name_systematic
;
3-Chloro-5-({1-[(4-methyl-5-oxo-4,5-dihydro-1H
-1,2,4-triazol-3-yl)methyl]-2-oxo-4-(trifluoromethyl)
-1,2-dihydropyridin-3-yl}oxy)benzonitrile
;
_space_group_crystal_system triclinic
_space_group_IT_number 2
_space_group_name_Hall '-P 1'
_space_group_name_H-M_alt 'P -1'
_atom_sites_solution_hydrogens geom
_atom_sites_solution_primary direct
_atom_sites_solution_secondary difmap
_audit_creation_method SHELXL-2014/7
_cell_angle_alpha 101.878(2)
_cell_angle_beta 104.712(2)
_cell_angle_gamma 97.380(2)
_cell_formula_units_Z 2
_cell_length_a 7.9899(5)
_cell_length_b 10.1223(6)
_cell_length_c 11.6441(7)
_cell_measurement_reflns_used 9935
_cell_measurement_temperature 100(2)
_cell_measurement_theta_max 66.66
_cell_measurement_theta_min 4.05
_cell_volume 874.95(9)
_computing_cell_refinement 'Bruker SAINT'
_computing_data_collection 'Bruker APEX2'
_computing_data_reduction 'Bruker SAINT'
_computing_molecular_graphics 'Bruker SHELXTL'
_computing_publication_material 'Bruker SHELXTL'
_computing_structure_refinement 'SHELXL-2014/7 (Sheldrick, 2014)'
_computing_structure_solution 'SHELXS-97 (Sheldrick 2008)'
_diffrn_ambient_temperature 100(2)
_diffrn_measured_fraction_theta_full 0.994
_diffrn_measured_fraction_theta_max 0.992
_diffrn_measurement_device_type 'Bruker APEX-II CCD'
_diffrn_measurement_method '\f and \w scans'
_diffrn_radiation_type CuK\a
_diffrn_radiation_wavelength 1.54178
_diffrn_reflns_av_R_equivalents 0.0222
_diffrn_reflns_av_unetI/netI 0.0165
_diffrn_reflns_Laue_measured_fraction_full 0.994
_diffrn_reflns_Laue_measured_fraction_max 0.992
_diffrn_reflns_limit_h_max 9
_diffrn_reflns_limit_h_min -9
_diffrn_reflns_limit_k_max 12
_diffrn_reflns_limit_k_min -11
_diffrn_reflns_limit_l_max 13
_diffrn_reflns_limit_l_min -13
_diffrn_reflns_number 14023
_diffrn_reflns_point_group_measured_fraction_full 0.994
_diffrn_reflns_point_group_measured_fraction_max 0.992
_diffrn_reflns_theta_full 66.500
_diffrn_reflns_theta_max 66.659
_diffrn_reflns_theta_min 4.052
_diffrn_source 'sealed-tube microsource X-ray generator'
_exptl_absorpt_coefficient_mu 2.525
_exptl_absorpt_correction_T_max 0.777
_exptl_absorpt_correction_T_min 0.726
_exptl_absorpt_correction_type multi-scan
_exptl_absorpt_process_details
; 
(SADABS; Sheldrick, 2003) 
;
_exptl_crystal_colour colourless
_exptl_crystal_density_diffrn 1.616
_exptl_crystal_description block
_exptl_crystal_F_000 432
_exptl_crystal_size_max 0.120
_exptl_crystal_size_mid 0.100
_exptl_crystal_size_min 0.100
_refine_diff_density_max 0.533
_refine_diff_density_min -0.467
_refine_diff_density_rms 0.061
_refine_ls_extinction_method none
_refine_ls_goodness_of_fit_ref 1.093
_refine_ls_hydrogen_treatment constr
_refine_ls_matrix_type full
_refine_ls_number_parameters 263
_refine_ls_number_reflns 3075
_refine_ls_number_restraints 0
_refine_ls_restrained_S_all 1.093
_refine_ls_R_factor_all 0.0426
_refine_ls_R_factor_gt 0.0424
_refine_ls_shift/su_max 0.013
_refine_ls_shift/su_mean 0.000
_refine_ls_structure_factor_coef Fsqd
_refine_ls_weighting_details 'w=1/[\s^2^(Fo^2^)+(0.0472P)^2^+1.2321P] where P=(Fo^2^+2Fc^2^)/3'
_refine_ls_weighting_scheme calc
_refine_ls_wR_factor_gt 0.1111
_refine_ls_wR_factor_ref 0.1112
_reflns_Friedel_coverage 0.000
_reflns_number_gt 3045
_reflns_number_total 3075
_reflns_threshold_expression 'I > 2\s(I)'
_cod_data_source_file mp0c00208_si_002.cif
_cod_data_source_block mdk011_abs
_cod_depositor_comments
;
The following automatic conversions were performed:

data item '_atom_sites_solution_secondary' value 'diffmap' was
changed to 'difmap'.

Automatic conversion script
Id: cif_fix_values 7556 2019-12-06 15:28:31Z antanas 
;
_cod_database_code 1557814
_shelx_shelxl_version_number 2014/7
_shelx_space_group_comment
; 
The symmetry employed for this shelxl refinement is uniquely defined 
by the following loop, which should always be used as a source of 
symmetry information in preference to the above space-group names. 
They are only intended as comments. 
;
_shelx_estimated_absorpt_t_min 0.751
_shelx_estimated_absorpt_t_max 0.786

loop_
_space_group_symop_operation_xyz
'x, y, z'
'-x, -y, -z'

loop_
_atom_site_label
_atom_site_type_symbol
_atom_site_fract_x
_atom_site_fract_y
_atom_site_fract_z
_atom_site_U_iso_or_equiv
_atom_site_adp_type
_atom_site_occupancy
_atom_site_site_symmetry_order
_atom_site_calc_flag
_atom_site_refinement_flags_posn
_atom_site_refinement_flags_adp
_atom_site_refinement_flags_occupancy
_atom_site_disorder_assembly
_atom_site_disorder_group
N1 N 0.3695(2) 0.54365(17) 0.74347(15) 0.0144(4) Uani 1 1 d . . . . .
C2 C 0.2647(3) 0.5627(2) 0.82175(19) 0.0153(4) Uani 1 1 d . . . . .
O2 O 0.29871(19) 0.53250(15) 0.92105(13) 0.0186(3) Uani 1 1 d . . . . .
C3 C 0.1110(3) 0.6205(2) 0.77487(19) 0.0161(4) Uani 1 1 d . . . . .
O3 O -0.00269(19) 0.63329(15) 0.84673(13) 0.0182(3) Uani 1 1 d . . . . .
C4 C 0.0756(3) 0.6536(2) 0.66545(19) 0.0172(4) Uani 1 1 d . . . . .
C4A C -0.0826(3) 0.7170(2) 0.6244(2) 0.0243(5) Uani 1 1 d . . . . .
F4A F -0.23231(17) 0.64165(16) 0.62456(13) 0.0317(3) Uani 1 1 d . . . . .
F4B F -0.0655(2) 0.84069(16) 0.69749(16) 0.0486(5) Uani 1 1 d . . . . .
F4C F -0.10735(19) 0.73244(16) 0.51029(14) 0.0332(4) Uani 1 1 d . . . . .
C5 C 0.1920(3) 0.6332(2) 0.5923(2) 0.0183(4) Uani 1 1 d . . . . .
H5A H 0.1699 0.6567 0.5157 0.022 Uiso 1 1 calc R U . . .
C6 C 0.3352(3) 0.5794(2) 0.63409(19) 0.0163(4) Uani 1 1 d . . . . .
H6A H 0.4143 0.5661 0.5860 0.020 Uiso 1 1 calc R U . . .
C7 C 0.5318(3) 0.4883(2) 0.78341(19) 0.0159(4) Uani 1 1 d . . . . .
H7A H 0.5528 0.4853 0.8703 0.019 Uiso 1 1 calc R U . . .
H7B H 0.6340 0.5499 0.7770 0.019 Uiso 1 1 calc R U . . .
C8 C 0.5156(3) 0.3467(2) 0.70616(19) 0.0156(4) Uani 1 1 d . . . . .
N9 N 0.5596(2) 0.32260(18) 0.60487(17) 0.0180(4) Uani 1 1 d . . . . .
N10 N 0.5162(2) 0.18124(18) 0.56183(16) 0.0186(4) Uani 1 1 d . . . . .
H10A H 0.5301 0.1364 0.4927 0.022 Uiso 1 1 calc R U . . .
C11 C 0.4498(3) 0.1191(2) 0.6376(2) 0.0181(4) Uani 1 1 d . . . . .
O11 O 0.4049(2) -0.00513(15) 0.62883(15) 0.0234(4) Uani 1 1 d . . . . .
N12 N 0.4465(2) 0.22772(18) 0.73067(16) 0.0168(4) Uani 1 1 d . . . . .
C12A C 0.3992(3) 0.2111(2) 0.8404(2) 0.0220(5) Uani 1 1 d . . . . .
H12A H 0.3303 0.1185 0.8247 0.033 Uiso 1 1 calc R U . . .
H12B H 0.3287 0.2794 0.8622 0.033 Uiso 1 1 calc R U . . .
H12C H 0.5066 0.2241 0.9081 0.033 Uiso 1 1 calc R U . . .
C1' C 0.0651(3) 0.7281(2) 0.96012(19) 0.0170(4) Uani 1 1 d . . . . .
C2' C 0.0140(3) 0.6941(2) 1.0569(2) 0.0182(4) Uani 1 1 d . . . . .
H2'A H -0.0622 0.6095 1.0460 0.022 Uiso 1 1 calc R U . . .
C3' C 0.0777(3) 0.7880(2) 1.1705(2) 0.0190(4) Uani 1 1 d . . . . .
Cl3' Cl 0.01893(7) 0.74769(6) 1.29585(5) 0.02901(18) Uani 1 1 d . . . . .
C4' C 0.1869(3) 0.9126(2) 1.1891(2) 0.0195(5) Uani 1 1 d . . . . .
H4'A H 0.2295 0.9749 1.2678 0.023 Uiso 1 1 calc R U . . .
C5' C 0.2322(3) 0.9439(2) 1.0890(2) 0.0207(5) Uani 1 1 d . . . . .
C5A' C 0.3496(3) 1.0795(3) 1.1044(2) 0.0247(5) Uani 1 1 d . . . . .
N5A' N 0.4298(4) 1.1705(3) 1.1140(2) 0.0485(7) Uani 1 1 d . . . . .
C6' C 0.1725(3) 0.8522(2) 0.9731(2) 0.0197(5) Uani 1 1 d . . . . .
H6'A H 0.2047 0.8744 0.9053 0.024 Uiso 1 1 calc R U . . .

loop_
_atom_site_aniso_label
_atom_site_aniso_U_11
_atom_site_aniso_U_22
_atom_site_aniso_U_33
_atom_site_aniso_U_23
_atom_site_aniso_U_13
_atom_site_aniso_U_12
N1 0.0149(8) 0.0130(8) 0.0140(8) 0.0011(7) 0.0036(7) 0.0034(7)
C2 0.0161(10) 0.0113(9) 0.0166(10) -0.0001(8) 0.0055(8) 0.0003(8)
O2 0.0210(8) 0.0212(8) 0.0148(7) 0.0047(6) 0.0068(6) 0.0050(6)
C3 0.0157(10) 0.0127(10) 0.0184(10) -0.0015(8) 0.0069(8) 0.0017(8)
O3 0.0163(7) 0.0188(7) 0.0178(7) -0.0018(6) 0.0080(6) 0.0020(6)
C4 0.0166(10) 0.0135(10) 0.0191(11) 0.0017(8) 0.0032(8) 0.0019(8)
C4A 0.0212(11) 0.0256(12) 0.0256(12) 0.0040(10) 0.0056(9) 0.0090(9)
F4A 0.0176(7) 0.0528(9) 0.0281(7) 0.0149(7) 0.0071(6) 0.0092(6)
F4B 0.0453(10) 0.0325(9) 0.0537(10) -0.0085(7) -0.0045(8) 0.0264(7)
F4C 0.0291(7) 0.0485(9) 0.0337(8) 0.0257(7) 0.0118(6) 0.0186(7)
C5 0.0202(10) 0.0182(11) 0.0165(10) 0.0048(8) 0.0046(8) 0.0039(8)
C6 0.0184(10) 0.0153(10) 0.0150(10) 0.0018(8) 0.0065(8) 0.0024(8)
C7 0.0140(10) 0.0170(10) 0.0157(10) 0.0020(8) 0.0031(8) 0.0049(8)
C8 0.0133(10) 0.0165(10) 0.0161(10) 0.0032(8) 0.0025(8) 0.0047(8)
N9 0.0185(9) 0.0154(9) 0.0199(9) 0.0016(7) 0.0067(7) 0.0050(7)
N10 0.0228(9) 0.0150(9) 0.0176(9) -0.0003(7) 0.0084(7) 0.0045(7)
C11 0.0179(10) 0.0185(11) 0.0173(10) 0.0025(8) 0.0045(8) 0.0057(8)
O11 0.0300(9) 0.0159(8) 0.0253(8) 0.0018(6) 0.0130(7) 0.0035(6)
N12 0.0186(9) 0.0163(9) 0.0161(9) 0.0031(7) 0.0059(7) 0.0053(7)
C12A 0.0303(12) 0.0209(11) 0.0190(11) 0.0063(9) 0.0122(9) 0.0074(9)
C1' 0.0146(10) 0.0173(10) 0.0178(10) -0.0006(8) 0.0049(8) 0.0068(8)
C2' 0.0148(10) 0.0178(10) 0.0222(11) 0.0036(9) 0.0059(8) 0.0048(8)
C3' 0.0172(10) 0.0237(11) 0.0194(11) 0.0069(9) 0.0072(8) 0.0094(9)
Cl3' 0.0273(3) 0.0360(3) 0.0231(3) 0.0077(2) 0.0068(2) 0.0042(2)
C4' 0.0195(11) 0.0196(11) 0.0183(11) -0.0001(9) 0.0050(9) 0.0087(9)
C5' 0.0214(11) 0.0149(10) 0.0248(11) 0.0013(9) 0.0081(9) 0.0035(8)
C5A' 0.0301(12) 0.0264(14) 0.0123(11) -0.0063(9) 0.0058(9) 0.0048(11)
N5A' 0.075(2) 0.0434(16) 0.0269(13) 0.0039(11) 0.0216(13) 0.0044(15)
C6' 0.0214(11) 0.0192(11) 0.0197(11) 0.0030(9) 0.0091(9) 0.0046(9)

loop_
_atom_type_symbol
_atom_type_description
_atom_type_scat_dispersion_real
_atom_type_scat_dispersion_imag
_atom_type_scat_source
C C 0.0181 0.0091 'International Tables Vol C Tables 4.2.6.8 and 6.1.1.4'
H H 0.0000 0.0000 'International Tables Vol C Tables 4.2.6.8 and 6.1.1.4'
N N 0.0311 0.0180 'International Tables Vol C Tables 4.2.6.8 and 6.1.1.4'
O O 0.0492 0.0322 'International Tables Vol C Tables 4.2.6.8 and 6.1.1.4'
F F 0.0727 0.0534 'International Tables Vol C Tables 4.2.6.8 and 6.1.1.4'
Cl Cl 0.3639 0.7018 'International Tables Vol C Tables 4.2.6.8 and 6.1.1.4'

loop_
_geom_angle_atom_site_label_1
_geom_angle_atom_site_label_2
_geom_angle_atom_site_label_3
_geom_angle
_geom_angle_site_symmetry_1
_geom_angle_site_symmetry_3
_geom_angle_publ_flag
C6 N1 C2 123.29(18) . . ?
C6 N1 C7 118.29(17) . . ?
C2 N1 C7 118.34(17) . . ?
O2 C2 N1 122.69(19) . . ?
O2 C2 C3 123.48(19) . . ?
N1 C2 C3 113.82(18) . . ?
C4 C3 O3 121.52(19) . . ?
C4 C3 C2 122.78(19) . . ?
O3 C3 C2 115.63(18) . . ?
C3 O3 C1' 115.48(16) . . ?
C3 C4 C5 119.6(2) . . ?
C3 C4 C4A 119.9(2) . . ?
C5 C4 C4A 120.4(2) . . ?
F4B C4A F4A 107.02(19) . . ?
F4B C4A F4C 107.3(2) . . ?
F4A C4A F4C 106.04(18) . . ?
F4B C4A C4 110.96(19) . . ?
F4A C4A C4 112.77(19) . . ?
F4C C4A C4 112.40(19) . . ?
C6 C5 C4 118.5(2) . . ?
C6 C5 H5A 120.7 . . ?
C4 C5 H5A 120.7 . . ?
C5 C6 N1 121.96(19) . . ?
C5 C6 H6A 119.0 . . ?
N1 C6 H6A 119.0 . . ?
N1 C7 C8 110.89(16) . . ?
N1 C7 H7A 109.5 . . ?
C8 C7 H7A 109.5 . . ?
N1 C7 H7B 109.5 . . ?
C8 C7 H7B 109.5 . . ?
H7A C7 H7B 108.0 . . ?
N9 C8 N12 111.99(18) . . ?
N9 C8 C7 123.53(19) . . ?
N12 C8 C7 124.43(19) . . ?
C8 N9 N10 104.20(17) . . ?
C11 N10 N9 112.68(17) . . ?
C11 N10 H10A 123.7 . . ?
N9 N10 H10A 123.7 . . ?
O11 C11 N10 129.1(2) . . ?
O11 C11 N12 127.2(2) . . ?
N10 C11 N12 103.71(18) . . ?
C8 N12 C11 107.39(17) . . ?
C8 N12 C12A 128.26(18) . . ?
C11 N12 C12A 123.87(18) . . ?
N12 C12A H12A 109.5 . . ?
N12 C12A H12B 109.5 . . ?
H12A C12A H12B 109.5 . . ?
N12 C12A H12C 109.5 . . ?
H12A C12A H12C 109.5 . . ?
H12B C12A H12C 109.5 . . ?
C2' C1' C6' 122.1(2) . . ?
C2' C1' O3 116.66(19) . . ?
C6' C1' O3 121.15(19) . . ?
C1' C2' C3' 117.7(2) . . ?
C1' C2' H2'A 121.1 . . ?
C3' C2' H2'A 121.1 . . ?
C4' C3' C2' 122.6(2) . . ?
C4' C3' Cl3' 118.27(17) . . ?
C2' C3' Cl3' 119.15(17) . . ?
C3' C4' C5' 117.9(2) . . ?
C3' C4' H4'A 121.1 . . ?
C5' C4' H4'A 121.1 . . ?
C4' C5' C6' 121.6(2) . . ?
C4' C5' C5A' 119.8(2) . . ?
C6' C5' C5A' 118.6(2) . . ?
N5A' C5A' C5' 179.2(3) . . ?
C1' C6' C5' 118.1(2) . . ?
C1' C6' H6'A 121.0 . . ?
C5' C6' H6'A 121.0 . . ?

loop_
_geom_bond_atom_site_label_1
_geom_bond_atom_site_label_2
_geom_bond_distance
_geom_bond_site_symmetry_2
_geom_bond_publ_flag
N1 C6 1.366(3) . ?
N1 C2 1.388(3) . ?
N1 C7 1.483(3) . ?
C2 O2 1.230(3) . ?
C2 C3 1.457(3) . ?
C3 C4 1.354(3) . ?
C3 O3 1.384(2) . ?
O3 C1' 1.392(3) . ?
C4 C5 1.419(3) . ?
C4 C4A 1.505(3) . ?
C4A F4B 1.330(3) . ?
C4A F4A 1.334(3) . ?
C4A F4C 1.338(3) . ?
C5 C6 1.351(3) . ?
C5 H5A 0.9500 . ?
C6 H6A 0.9500 . ?
C7 C8 1.497(3) . ?
C7 H7A 0.9900 . ?
C7 H7B 0.9900 . ?
C8 N9 1.299(3) . ?
C8 N12 1.374(3) . ?
N9 N10 1.381(3) . ?
N10 C11 1.354(3) . ?
N10 H10A 0.8800 . ?
C11 O11 1.239(3) . ?
C11 N12 1.384(3) . ?
N12 C12A 1.457(3) . ?
C12A H12A 0.9800 . ?
C12A H12B 0.9800 . ?
C12A H12C 0.9800 . ?
C1' C2' 1.382(3) . ?
C1' C6' 1.384(3) . ?
C2' C3' 1.389(3) . ?
C2' H2'A 0.9500 . ?
C3' C4' 1.381(3) . ?
C3' Cl3' 1.750(2) . ?
C4' C5' 1.388(3) . ?
C4' H4'A 0.9500 . ?
C5' C6' 1.397(3) . ?
C5' C5A' 1.509(3) . ?
C5A' N5A' 1.021(4) . ?
C6' H6'A 0.9500 . ?

loop_
_geom_hbond_atom_site_label_D
_geom_hbond_atom_site_label_H
_geom_hbond_atom_site_label_A
_geom_hbond_distance_DH
_geom_hbond_distance_HA
_geom_hbond_distance_DA
_geom_hbond_angle_DHA
_geom_hbond_site_symmetry_A
N10 H10A O11 0.88 1.95 2.806(2) 162.9 2_656

loop_
_geom_torsion_atom_site_label_1
_geom_torsion_atom_site_label_2
_geom_torsion_atom_site_label_3
_geom_torsion_atom_site_label_4
_geom_torsion
_geom_torsion_site_symmetry_1
_geom_torsion_site_symmetry_2
_geom_torsion_site_symmetry_3
_geom_torsion_site_symmetry_4
_geom_torsion_publ_flag
C6 N1 C2 O2 -178.60(19) . . . . ?
C7 N1 C2 O2 -1.8(3) . . . . ?
C6 N1 C2 C3 1.9(3) . . . . ?
C7 N1 C2 C3 178.64(17) . . . . ?
O2 C2 C3 C4 179.8(2) . . . . ?
N1 C2 C3 C4 -0.7(3) . . . . ?
O2 C2 C3 O3 -3.3(3) . . . . ?
N1 C2 C3 O3 176.20(16) . . . . ?
C4 C3 O3 C1' -116.5(2) . . . . ?
C2 C3 O3 C1' 66.6(2) . . . . ?
O3 C3 C4 C5 -177.24(18) . . . . ?
C2 C3 C4 C5 -0.6(3) . . . . ?
O3 C3 C4 C4A 5.2(3) . . . . ?
C2 C3 C4 C4A -178.13(19) . . . . ?
C3 C4 C4A F4B 65.2(3) . . . . ?
C5 C4 C4A F4B -112.3(2) . . . . ?
C3 C4 C4A F4A -54.8(3) . . . . ?
C5 C4 C4A F4A 127.6(2) . . . . ?
C3 C4 C4A F4C -174.62(19) . . . . ?
C5 C4 C4A F4C 7.8(3) . . . . ?
C3 C4 C5 C6 0.7(3) . . . . ?
C4A C4 C5 C6 178.2(2) . . . . ?
C4 C5 C6 N1 0.5(3) . . . . ?
C2 N1 C6 C5 -1.9(3) . . . . ?
C7 N1 C6 C5 -178.65(19) . . . . ?
C6 N1 C7 C8 -70.9(2) . . . . ?
C2 N1 C7 C8 112.2(2) . . . . ?
N1 C7 C8 N9 88.7(2) . . . . ?
N1 C7 C8 N12 -88.6(2) . . . . ?
N12 C8 N9 N10 0.2(2) . . . . ?
C7 C8 N9 N10 -177.33(18) . . . . ?
C8 N9 N10 C11 -1.4(2) . . . . ?
N9 N10 C11 O11 -176.9(2) . . . . ?
N9 N10 C11 N12 2.0(2) . . . . ?
N9 C8 N12 C11 1.0(2) . . . . ?
C7 C8 N12 C11 178.50(18) . . . . ?
N9 C8 N12 C12A 173.17(19) . . . . ?
C7 C8 N12 C12A -9.3(3) . . . . ?
O11 C11 N12 C8 177.1(2) . . . . ?
N10 C11 N12 C8 -1.7(2) . . . . ?
O11 C11 N12 C12A 4.5(3) . . . . ?
N10 C11 N12 C12A -174.34(18) . . . . ?
C3 O3 C1' C2' -143.66(19) . . . . ?
C3 O3 C1' C6' 38.9(3) . . . . ?
C6' C1' C2' C3' -1.6(3) . . . . ?
O3 C1' C2' C3' -179.02(18) . . . . ?
C1' C2' C3' C4' 0.8(3) . . . . ?
C1' C2' C3' Cl3' -178.98(15) . . . . ?
C2' C3' C4' C5' 0.4(3) . . . . ?
Cl3' C3' C4' C5' -179.75(16) . . . . ?
C3' C4' C5' C6' -1.0(3) . . . . ?
C3' C4' C5' C5A' 179.4(2) . . . . ?
C2' C1' C6' C5' 1.1(3) . . . . ?
O3 C1' C6' C5' 178.38(18) . . . . ?
C4' C5' C6' C1' 0.3(3) . . . . ?
C5A' C5' C6' C1' 179.9(2) . . . . ?
